data_4101353
loop_
_publ_author_name
'Lebel, Olivier'
'Maris, Thierry'
'Perron, Marie-Eve'
'Demers, Eric'
'Wuest, James D'

_publ_section_title
;
 The dark side of crystal engineering: creating glasses from small
 symmetric molecules that form multiple hydrogen bonds.
;
_journal_issue 32
_journal_name_full 'Journal of the American Chemical Society'
_journal_page_first 10372
_journal_page_last 10373
_journal_paper_doi 10.1021/ja063353s
_journal_volume 128
_journal_year 2006
_chemical_compound_source 'Synthesized by the authors. See text'
_chemical_formula_moiety 'C21 H23 N5 O2, C H Cl3'
_chemical_formula_sum 'C22 H24 Cl3 N5 O2'
_chemical_formula_weight 496.81
_chemical_name_systematic
; 
 ? 
;
_space_group_IT_number 15
_symmetry_cell_setting monoclinic
_symmetry_space_group_name_Hall '-C 2yc'
_symmetry_space_group_name_H-M 'C 1 2/c 1'
_atom_sites_solution_hydrogens geom
_atom_sites_solution_primary direct
_atom_sites_solution_secondary difmap
_audit_creation_method SHELXL-97
_cell_angle_alpha 90.00
_cell_angle_beta 114.790(2)
_cell_angle_gamma 90.00
_cell_formula_units_Z 8
_cell_length_a 24.7394(1)
_cell_length_b 13.3588(6)
_cell_length_c 19.2393(5)
_cell_measurement_reflns_used 18826
_cell_measurement_temperature 225(2)
_cell_measurement_theta_max 27.48
_cell_measurement_theta_min 2.55
_cell_volume 5772.5(3)
_computing_cell_refinement 'DENZO-SMN (Otwinowski & Minor, 1997)'
_computing_data_collection 'Nonius Kappa CCD server (Nonius, 1997)'
_computing_data_reduction 'DENZO-SMN (Otwinowski & Minor, 1997)'
_computing_molecular_graphics 'SHELXTL (Bruker, 1997)'
_computing_publication_material 'UdMX (local program)'
_computing_structure_refinement 'SHELXL97 (Sheldrick, 1997)'
_computing_structure_solution 'SHELXS97 (Sheldrick, 1997)'
_diffrn_ambient_temperature 225(2)
_diffrn_measured_fraction_theta_full 0.990
_diffrn_measured_fraction_theta_max 0.990
_diffrn_measurement_device_type 'Nonius Kappa CCD'
_diffrn_measurement_method \w/2\f
_diffrn_radiation_monochromator graphite
_diffrn_radiation_source 'X-ray sealed tube'
_diffrn_radiation_type MoK\a
_diffrn_radiation_wavelength 0.71073
_diffrn_reflns_av_R_equivalents 0.062
_diffrn_reflns_av_sigmaI/netI 0.0611
_diffrn_reflns_limit_h_max 32
_diffrn_reflns_limit_h_min -32
_diffrn_reflns_limit_k_max 17
_diffrn_reflns_limit_k_min -17
_diffrn_reflns_limit_l_max 24
_diffrn_reflns_limit_l_min -22
_diffrn_reflns_number 16419
_diffrn_reflns_theta_full 27.55
_diffrn_reflns_theta_max 27.55
_diffrn_reflns_theta_min 2.61
_diffrn_standards_decay_% 0.00
_diffrn_standards_interval_time 60
_diffrn_standards_number 5
_exptl_absorpt_coefficient_mu 0.342
_exptl_absorpt_correction_T_max 0.9930
_exptl_absorpt_correction_T_min 0.7260
_exptl_absorpt_correction_type multi-scan
_exptl_absorpt_process_details 'Sortav (Blessing, 1995)'
_exptl_crystal_colour Colorless
_exptl_crystal_density_diffrn 1.143
_exptl_crystal_density_method 'not measured'
_exptl_crystal_description block
_exptl_crystal_F_000 2064
_exptl_crystal_size_max 0.50
_exptl_crystal_size_mid 0.40
_exptl_crystal_size_min 0.25
_refine_diff_density_max 0.444
_refine_diff_density_min -0.454
_refine_diff_density_rms 0.072
_refine_ls_extinction_coef 0.0019(5)
_refine_ls_extinction_expression Fc^*^=kFc[1+0.001xFc^2^\l^3^/sin(2\q)]^-1/4^
_refine_ls_extinction_method SHELXL
_refine_ls_goodness_of_fit_ref 1.035
_refine_ls_hydrogen_treatment constr
_refine_ls_matrix_type full
_refine_ls_number_parameters 295
_refine_ls_number_reflns 6596
_refine_ls_number_restraints 0
_refine_ls_restrained_S_all 1.035
_refine_ls_R_factor_all 0.1247
_refine_ls_R_factor_gt 0.0701
_refine_ls_shift/su_max 0.000
_refine_ls_shift/su_mean 0.000
_refine_ls_structure_factor_coef Fsqd
_refine_ls_weighting_details 'calc w=1/[\s^2^(Fo^2^)+(0.1290P)^2^] where P=(Fo^2^+2Fc^2^)/3'
_refine_ls_weighting_scheme calc
_refine_ls_wR_factor_gt 0.1973
_refine_ls_wR_factor_ref 0.2238
_reflns_number_gt 3656
_reflns_number_total 6596
_reflns_threshold_expression I>2\s(I)
_cod_data_source_file ja063353ssi20060514_025906.cif
_cod_data_source_block jw1027
_cod_depositor_comments
;
The following automatic conversions were performed:
'_symmetry_cell_setting' value 'Monoclinic' changed to 'monoclinic'
according to '/home/saulius/struct/CIF-dictionaries/cif_core.dic'
dictionary named 'cif_core.dic' version 2.4.1 from
2010-06-29.

'_geom_bond_publ_flag' value 'Y' changed to 'y' according to
'/home/saulius/struct/CIF-dictionaries/cif_core.dic' dictionary named
'cif_core.dic' version 2.4.1 from 2010-06-29 (33
times).

'_geom_angle_publ_flag' value 'Y' changed to 'y' according to
'/home/saulius/struct/CIF-dictionaries/cif_core.dic' dictionary named
'cif_core.dic' version 2.4.1 from 2010-06-29 (45
times).

'_geom_torsion_publ_flag' value 'Y' changed to 'y' according to
'/home/saulius/struct/CIF-dictionaries/cif_core.dic' dictionary named
'cif_core.dic' version 2.4.1 from 2010-06-29 (50 times).

Automatic conversion script
Id: cif_fix_enum 1527 2010-12-29 10:47:43Z saulius 
;
_cod_original_sg_symbol_H-M C2/c
_cod_original_formula_sum 'C22 H24 Cl3 N5 O2 '
_cod_database_code 4101353

loop_
_symmetry_equiv_pos_as_xyz
'x, y, z'
'-x, y, -z+1/2'
'x+1/2, y+1/2, z'
'-x+1/2, y+1/2, -z+1/2'
'-x, -y, -z'
'x, -y, z-1/2'
'-x+1/2, -y+1/2, -z'
'x+1/2, -y+1/2, z-1/2'

loop_
_atom_site_label
_atom_site_type_symbol
_atom_site_fract_x
_atom_site_fract_y
_atom_site_fract_z
_atom_site_U_iso_or_equiv
_atom_site_adp_type
_atom_site_occupancy
_atom_site_symmetry_multiplicity
_atom_site_calc_flag
_atom_site_refinement_flags
_atom_site_disorder_assembly
_atom_site_disorder_group
C1 C 0.32969(13) 0.1240(3) 0.27213(16) 0.0595(9) Uani 1 1 d . . .
H1A H 0.3246 0.1819 0.2991 0.089 Uiso 1 1 calc R . .
H1B H 0.3520 0.0730 0.3088 0.089 Uiso 1 1 calc R . .
H1C H 0.2910 0.0976 0.2385 0.089 Uiso 1 1 calc R . .
C2 C 0.33277(11) 0.2109(2) 0.16707(13) 0.0419(6) Uani 1 1 d . . .
C3 C 0.37049(10) 0.2368(2) 0.12467(13) 0.0360(6) Uani 1 1 d . . .
C4 C 0.45953(10) 0.26963(19) 0.12455(12) 0.0351(6) Uani 1 1 d . . .
C5 C 0.37598(10) 0.2765(2) 0.01505(12) 0.0381(6) Uani 1 1 d . . .
C6 C 0.37120(11) 0.3082(2) -0.11514(13) 0.0406(6) Uani 1 1 d . . .
C7 C 0.42206(11) 0.3653(2) -0.09898(14) 0.0441(7) Uani 1 1 d . . .
H7 H 0.4428 0.3926 -0.0498 0.053 Uiso 1 1 calc R . .
C8 C 0.44231(12) 0.3821(2) -0.15507(15) 0.0495(7) Uani 1 1 d . . .
C9 C 0.41014(15) 0.3416(3) -0.22748(18) 0.0640(9) Uani 1 1 d . . .
H9 H 0.4239 0.3518 -0.2656 0.077 Uiso 1 1 calc R . .
C10 C 0.35865(16) 0.2871(3) -0.24511(17) 0.0650(9) Uani 1 1 d . . .
C11 C 0.33996(13) 0.2693(2) -0.18721(14) 0.0509(7) Uani 1 1 d . . .
H11 H 0.3057 0.2305 -0.1975 0.061 Uiso 1 1 calc R . .
C12 C 0.49790(14) 0.4433(3) -0.1371(2) 0.0639(9) Uani 1 1 d . . .
H12A H 0.5281 0.4017 -0.1423 0.096 Uiso 1 1 calc R . .
H12B H 0.5126 0.4683 -0.0851 0.096 Uiso 1 1 calc R . .
H12C H 0.4887 0.4992 -0.1724 0.096 Uiso 1 1 calc R . .
C13 C 0.3230(2) 0.2436(4) -0.32461(19) 0.1057(17) Uani 1 1 d . . .
H13A H 0.2838 0.2242 -0.3295 0.159 Uiso 1 1 calc R . .
H13B H 0.3435 0.1854 -0.3319 0.159 Uiso 1 1 calc R . .
H13C H 0.3191 0.2936 -0.3630 0.159 Uiso 1 1 calc R . .
C14 C 0.56071(10) 0.3006(2) 0.13330(13) 0.0363(6) Uani 1 1 d . . .
C15 C 0.60768(10) 0.3628(2) 0.17708(13) 0.0399(6) Uani 1 1 d . . .
H15 H 0.6095 0.3897 0.2232 0.048 Uiso 1 1 calc R . .
C16 C 0.65188(11) 0.3853(2) 0.15299(15) 0.0445(6) Uani 1 1 d . . .
C17 C 0.64830(12) 0.3445(2) 0.08488(15) 0.0491(7) Uani 1 1 d . . .
H17 H 0.6781 0.3597 0.0683 0.059 Uiso 1 1 calc R . .
C18 C 0.60193(12) 0.2819(2) 0.04069(14) 0.0485(7) Uani 1 1 d . . .
C19 C 0.55758(11) 0.2609(2) 0.06540(14) 0.0428(6) Uani 1 1 d . . .
H19 H 0.5254 0.2195 0.0357 0.051 Uiso 1 1 calc R . .
C20 C 0.70239(13) 0.4546(3) 0.1997(2) 0.0632(9) Uani 1 1 d . . .
H20A H 0.7315 0.4183 0.2428 0.095 Uiso 1 1 calc R . .
H20B H 0.6869 0.5102 0.2183 0.095 Uiso 1 1 calc R . .
H20C H 0.7212 0.4798 0.1679 0.095 Uiso 1 1 calc R . .
C21 C 0.59944(16) 0.2361(3) -0.03183(18) 0.0709(10) Uani 1 1 d . . .
H21A H 0.6235 0.1758 -0.0197 0.106 Uiso 1 1 calc R . .
H21B H 0.6147 0.2834 -0.0575 0.106 Uiso 1 1 calc R . .
H21C H 0.5585 0.2194 -0.0652 0.106 Uiso 1 1 calc R . .
N1 N 0.42873(8) 0.24551(16) 0.16662(10) 0.0371(5) Uani 1 1 d . . .
N2 N 0.34055(8) 0.25067(18) 0.05058(10) 0.0418(5) Uani 1 1 d . . .
N3 N 0.43470(8) 0.28709(17) 0.04910(10) 0.0379(5) Uani 1 1 d . . .
N4 N 0.51854(8) 0.27656(17) 0.16312(10) 0.0382(5) Uani 1 1 d . . .
H4 H 0.5328 0.2650 0.2121 0.046 Uiso 1 1 calc . . .
N5 N 0.34693(8) 0.29051(19) -0.06128(11) 0.0451(6) Uani 1 1 d . . .
H5 H 0.3083 0.2884 -0.0799 0.054 Uiso 1 1 calc . . .
O1 O 0.36193(8) 0.15300(15) 0.22702(9) 0.0461(5) Uani 1 1 d . . .
O2 O 0.28277(8) 0.24064(19) 0.14768(10) 0.0616(6) Uani 1 1 d . . .
C22 C 0.25018(15) 0.4466(3) 0.03632(17) 0.0658(9) Uani 1 1 d . A 1
H22 H 0.2528 0.3733 0.0310 0.079 Uiso 1 1 calc R A 1
Cl1 Cl 0.22168(6) 0.50019(9) -0.05498(6) 0.0984(4) Uani 1 1 d . A 1
Cl2 Cl 0.20102(6) 0.47069(10) 0.07861(7) 0.1055(4) Uani 1 1 d . A 1
Cl3 Cl 0.32151(6) 0.49250(10) 0.09326(9) 0.1205(5) Uani 1 1 d . A 1

loop_
_atom_site_aniso_label
_atom_site_aniso_U_11
_atom_site_aniso_U_22
_atom_site_aniso_U_33
_atom_site_aniso_U_23
_atom_site_aniso_U_13
_atom_site_aniso_U_12
C1 0.0538(18) 0.082(2) 0.0489(15) 0.0010(14) 0.0277(14) -0.0255(16)
C2 0.0257(12) 0.0654(18) 0.0302(12) -0.0043(11) 0.0075(10) -0.0113(12)
C3 0.0253(11) 0.0490(16) 0.0321(11) -0.0029(10) 0.0104(10) -0.0050(10)
C4 0.0261(11) 0.0442(15) 0.0340(12) -0.0014(10) 0.0117(10) -0.0021(10)
C5 0.0254(11) 0.0545(17) 0.0324(12) 0.0005(10) 0.0101(10) -0.0025(11)
C6 0.0317(13) 0.0541(17) 0.0371(13) 0.0088(11) 0.0157(11) 0.0031(11)
C7 0.0359(14) 0.0538(18) 0.0402(13) 0.0051(11) 0.0136(11) -0.0003(12)
C8 0.0408(15) 0.0558(19) 0.0564(16) 0.0101(13) 0.0247(13) 0.0016(13)
C9 0.076(2) 0.074(2) 0.0620(18) -0.0002(15) 0.0486(17) -0.0128(18)
C10 0.080(2) 0.073(2) 0.0530(17) -0.0069(15) 0.0392(17) -0.0171(18)
C11 0.0516(16) 0.067(2) 0.0394(14) -0.0024(12) 0.0242(13) -0.0128(14)
C12 0.0518(18) 0.066(2) 0.084(2) 0.0167(17) 0.0379(17) -0.0009(15)
C13 0.132(4) 0.150(4) 0.0508(18) -0.032(2) 0.054(2) -0.062(3)
C14 0.0248(11) 0.0466(16) 0.0364(12) 0.0057(10) 0.0118(10) 0.0017(10)
C15 0.0260(12) 0.0513(17) 0.0398(13) 0.0011(11) 0.0112(10) 0.0009(11)
C16 0.0277(12) 0.0504(17) 0.0559(15) 0.0045(12) 0.0181(12) -0.0011(11)
C17 0.0349(14) 0.0629(19) 0.0560(16) 0.0098(13) 0.0254(13) 0.0008(13)
C18 0.0386(14) 0.065(2) 0.0466(14) 0.0022(12) 0.0226(12) 0.0064(13)
C19 0.0288(12) 0.0559(18) 0.0419(13) -0.0032(11) 0.0131(11) -0.0009(11)
C20 0.0376(16) 0.069(2) 0.083(2) -0.0086(16) 0.0247(15) -0.0171(15)
C21 0.073(2) 0.092(3) 0.0632(19) -0.0096(17) 0.0432(18) 0.0055(19)
N1 0.0228(9) 0.0527(14) 0.0336(10) 0.0008(9) 0.0096(8) -0.0033(9)
N2 0.0228(10) 0.0686(16) 0.0320(10) 0.0015(9) 0.0097(9) -0.0044(9)
N3 0.0225(10) 0.0574(14) 0.0312(10) 0.0008(9) 0.0087(8) -0.0022(9)
N4 0.0217(9) 0.0616(15) 0.0291(10) 0.0033(9) 0.0086(8) -0.0022(9)
N5 0.0210(10) 0.0793(17) 0.0319(10) 0.0066(10) 0.0079(8) -0.0039(10)
O1 0.0368(10) 0.0609(13) 0.0433(10) 0.0034(8) 0.0193(8) -0.0091(9)
O2 0.0266(10) 0.1138(19) 0.0446(10) 0.0096(10) 0.0153(8) -0.0016(10)
C22 0.064(2) 0.067(2) 0.0597(18) 0.0028(15) 0.0193(16) -0.0035(16)
Cl1 0.1189(9) 0.1070(9) 0.0693(6) 0.0182(5) 0.0396(6) -0.0171(7)
Cl2 0.1261(10) 0.1187(10) 0.0935(7) 0.0111(6) 0.0674(7) 0.0260(8)
Cl3 0.0826(8) 0.0905(9) 0.1401(11) -0.0094(7) -0.0007(7) -0.0202(6)

loop_
_atom_type_symbol
_atom_type_description
_atom_type_scat_dispersion_real
_atom_type_scat_dispersion_imag
_atom_type_scat_source
C C 0.0033 0.0016 'International Tables Vol C Tables 4.2.6.8 and 6.1.1.4'
H H 0.0000 0.0000 'International Tables Vol C Tables 4.2.6.8 and 6.1.1.4'
N N 0.0061 0.0033 'International Tables Vol C Tables 4.2.6.8 and 6.1.1.4'
O O 0.0106 0.0060 'International Tables Vol C Tables 4.2.6.8 and 6.1.1.4'
Cl Cl 0.1484 0.1585 'International Tables Vol C Tables 4.2.6.8 and 6.1.1.4'

loop_
_geom_angle_atom_site_label_1
_geom_angle_atom_site_label_2
_geom_angle_atom_site_label_3
_geom_angle
_geom_angle_publ_flag
O1 C1 H1A 109.5 ?
O1 C1 H1B 109.5 ?
H1A C1 H1B 109.5 ?
O1 C1 H1C 109.5 ?
H1A C1 H1C 109.5 ?
H1B C1 H1C 109.5 ?
O2 C2 O1 125.4(2) y
O2 C2 C3 123.0(2) y
O1 C2 C3 111.7(2) y
N2 C3 N1 128.3(2) y
N2 C3 C2 114.9(2) y
N1 C3 C2 116.67(19) y
N4 C4 N3 119.2(2) y
N4 C4 N1 116.10(19) y
N3 C4 N1 124.7(2) y
N3 C5 N5 119.7(2) y
N3 C5 N2 125.48(19) y
N5 C5 N2 114.8(2) y
C11 C6 C7 120.4(2) y
C11 C6 N5 116.3(2) y
C7 C6 N5 123.3(2) y
C8 C7 C6 120.2(2) y
C8 C7 H7 119.9 ?
C6 C7 H7 119.9 ?
C7 C8 C9 118.4(3) y
C7 C8 C12 120.1(3) y
C9 C8 C12 121.5(3) y
C10 C9 C8 122.2(3) y
C10 C9 H9 118.9 ?
C8 C9 H9 118.9 ?
C9 C10 C11 118.3(3) y
C9 C10 C13 122.2(3) y
C11 C10 C13 119.4(3) y
C6 C11 C10 120.5(3) y
C6 C11 H11 119.8 ?
C10 C11 H11 119.8 ?
C8 C12 H12A 109.5 ?
C8 C12 H12B 109.5 ?
H12A C12 H12B 109.5 ?
C8 C12 H12C 109.5 ?
H12A C12 H12C 109.5 ?
H12B C12 H12C 109.5 ?
C10 C13 H13A 109.5 ?
C10 C13 H13B 109.5 ?
H13A C13 H13B 109.5 ?
C10 C13 H13C 109.5 ?
H13A C13 H13C 109.5 ?
H13B C13 H13C 109.5 ?
C19 C14 C15 120.3(2) y
C19 C14 N4 122.3(2) y
C15 C14 N4 117.3(2) y
C16 C15 C14 120.2(2) y
C16 C15 H15 119.9 ?
C14 C15 H15 119.9 ?
C17 C16 C15 118.9(2) y
C17 C16 C20 120.8(2) y
C15 C16 C20 120.3(2) y
C18 C17 C16 121.7(2) y
C18 C17 H17 119.2 ?
C16 C17 H17 119.2 ?
C17 C18 C19 118.7(2) y
C17 C18 C21 121.1(3) y
C19 C18 C21 120.2(3) y
C14 C19 C18 120.3(2) y
C14 C19 H19 119.8 ?
C18 C19 H19 119.8 ?
C16 C20 H20A 109.5 ?
C16 C20 H20B 109.5 ?
H20A C20 H20B 109.5 ?
C16 C20 H20C 109.5 ?
H20A C20 H20C 109.5 ?
H20B C20 H20C 109.5 ?
C18 C21 H21A 109.5 ?
C18 C21 H21B 109.5 ?
H21A C21 H21B 109.5 ?
C18 C21 H21C 109.5 ?
H21A C21 H21C 109.5 ?
H21B C21 H21C 109.5 ?
C3 N1 C4 113.20(18) y
C3 N2 C5 113.02(19) y
C5 N3 C4 115.24(19) y
C4 N4 C14 127.43(18) y
C4 N4 H4 116.3 ?
C14 N4 H4 116.3 ?
C5 N5 C6 128.5(2) y
C5 N5 H5 115.8 ?
C6 N5 H5 115.8 ?
C2 O1 C1 116.1(2) y
CL1 C22 CL3 111.2(2) y
CL1 C22 CL2 109.0(2) y
CL3 C22 CL2 111.00(19) y
CL1 C22 H22 108.5 ?
CL3 C22 H22 108.5 ?
CL2 C22 H22 108.5 ?

loop_
_geom_bond_atom_site_label_1
_geom_bond_atom_site_label_2
_geom_bond_distance
_geom_bond_publ_flag
C1 O1 1.456(3) y
C1 H1a 0.97 ?
C1 H1b 0.97 ?
C1 H1c 0.97 ?
C2 O2 1.200(3) y
C2 O1 1.323(3) y
C2 C3 1.515(3) y
C3 N2 1.315(3) y
C3 N1 1.329(3) y
C4 N4 1.335(3) y
C4 N3 1.338(3) y
C4 N1 1.362(3) y
C5 N3 1.327(3) y
C5 N5 1.350(3) y
C5 N2 1.363(3) y
C6 C11 1.375(4) y
C6 C7 1.390(4) y
C6 N5 1.418(3) y
C7 C8 1.385(4) y
C7 H7 0.94 ?
C8 C9 1.391(4) y
C8 C12 1.510(4) y
C9 C10 1.381(5) y
C9 H9 0.94 ?
C10 C11 1.394(4) y
C10 C13 1.524(4) y
C11 H11 0.94 ?
C12 H12a 0.97 ?
C12 H12b 0.97 ?
C12 H12c 0.97 ?
C13 H13a 0.97 ?
C13 H13b 0.97 ?
C13 H13c 0.97 ?
C14 C19 1.382(3) y
C14 C15 1.389(3) y
C14 N4 1.422(3) y
C15 C16 1.388(3) y
C15 H15 0.94 ?
C16 C17 1.387(4) y
C16 C20 1.512(4) y
C17 C18 1.385(4) y
C17 H17 0.94 ?
C18 C19 1.395(4) y
C18 C21 1.501(4) y
C19 H19 0.94 ?
C20 H20a 0.97 ?
C20 H20b 0.97 ?
C20 H20c 0.97 ?
C21 H21a 0.97 ?
C21 H21b 0.97 ?
C21 H21c 0.97 ?
N4 H4 0.87 ?
N5 H5 0.87 ?
C22 Cl1 1.748(3) y
C22 Cl3 1.752(3) y
C22 Cl2 1.754(4) y
C22 H22 0.99 ?

loop_
_geom_hbond_atom_site_label_D
_geom_hbond_atom_site_label_H
_geom_hbond_atom_site_label_A
_geom_hbond_distance_DH
_geom_hbond_distance_HA
_geom_hbond_distance_DA
_geom_hbond_angle_DHA
_geom_hbond_site_symmetry_A
N4 H4 N1 0.87 2.13 3.003(3) 176.3 2_655
N5 H5 O2 0.87 2.11 2.960(3) 164.5 7

loop_
_geom_torsion_atom_site_label_1
_geom_torsion_atom_site_label_2
_geom_torsion_atom_site_label_3
_geom_torsion_atom_site_label_4
_geom_torsion
_geom_torsion_publ_flag
O2 C2 C3 N2 -31.0(4) y
O1 C2 C3 N2 149.4(2) y
O2 C2 C3 N1 147.1(3) y
O1 C2 C3 N1 -32.5(3) y
C11 C6 C7 C8 -1.1(4) y
N5 C6 C7 C8 -178.0(2) y
C6 C7 C8 C9 0.8(4) y
C6 C7 C8 C12 -179.4(3) y
C7 C8 C9 C10 1.0(5) y
C12 C8 C9 C10 -178.8(3) y
C8 C9 C10 C11 -2.4(6) y
C8 C9 C10 C13 179.4(4) y
C7 C6 C11 C10 -0.4(5) y
N5 C6 C11 C10 176.8(3) y
C9 C10 C11 C6 2.1(5) y
C13 C10 C11 C6 -179.7(4) y
C19 C14 C15 C16 -0.1(4) y
N4 C14 C15 C16 176.9(2) y
C14 C15 C16 C17 -0.1(4) y
C14 C15 C16 C20 178.7(3) y
C15 C16 C17 C18 -0.2(4) y
C20 C16 C17 C18 -179.1(3) y
C16 C17 C18 C19 0.8(4) y
C16 C17 C18 C21 -178.4(3) y
C15 C14 C19 C18 0.8(4) y
N4 C14 C19 C18 -176.1(2) y
C17 C18 C19 C14 -1.1(4) y
C21 C18 C19 C14 178.1(3) y
N2 C3 N1 C4 -1.7(4) y
C2 C3 N1 C4 -179.5(2) y
N4 C4 N1 C3 -178.1(2) y
N3 C4 N1 C3 2.5(4) y
N1 C3 N2 C5 0.5(4) y
C2 C3 N2 C5 178.3(2) y
N3 C5 N2 C3 0.3(4) y
N5 C5 N2 C3 179.4(2) y
N5 C5 N3 C4 -178.6(2) y
N2 C5 N3 C4 0.4(4) y
N4 C4 N3 C5 178.7(2) y
N1 C4 N3 C5 -1.9(4) y
N3 C4 N4 C14 -0.4(4) y
N1 C4 N4 C14 -179.9(2) y
C19 C14 N4 C4 -42.9(4) y
C15 C14 N4 C4 140.1(3) y
N3 C5 N5 C6 5.7(4) y
N2 C5 N5 C6 -173.4(3) y
C11 C6 N5 C5 146.7(3) y
C7 C6 N5 C5 -36.2(4) y
O2 C2 O1 C1 0.1(4) y
C3 C2 O1 C1 179.7(2) y

loop_
_cod_related_entry_id
_cod_related_entry_database
_cod_related_entry_code
1 ChemSpider 30660018
